data_7052144
loop_
_publ_author_name
'Moulton, Brian'
'Luisi, Brian S.'
'Fonari, Marina S.'
'Basok, Stepan S.'
'Ganin, Eduard V.'
'Kravtsov, Victor Ch.'

_publ_section_title
;
 Supramolecular associates of para-aminobenzoic acid with N- and
 N,O-heterocyclic molecules
;
_journal_issue 4
_journal_name_full 'New Journal of Chemistry'
_journal_page_first 561
_journal_paper_doi 10.1039/b618207k
_journal_volume 31
_journal_year 2007
_chemical_formula_moiety 'C16 H38 N4, 2(C7 H6 N O2), H2 O'
_chemical_formula_sum 'C30 H52 N6 O5'
_chemical_formula_weight 576.78
_chemical_melting_point 543.6(5)
_chemical_name_common
;
meso-(5S,12S)-5,7,7,12,14,14-hexamethyl-4,11-diaza-1,8-
diazoniacyclotetradecane bis(4-aminobenzoate) hydrate
;
_chemical_name_systematic
;
meso-(5S,12S)-5,7,7,12,14,14-hexamethyl-4,11-diaza-1,8-diazoniacyclotetradecane
bis(4-aminobenzoate) hydrate
;
_space_group_IT_number 15
_symmetry_cell_setting monoclinic
_symmetry_space_group_name_Hall '-C 2yc'
_symmetry_space_group_name_H-M 'C 1 2/c 1'
_atom_sites_solution_hydrogens geom
_atom_sites_solution_primary direct
_atom_sites_solution_secondary difmap
_audit_creation_method SHELXL-97
_cell_angle_alpha 90.00
_cell_angle_beta 107.7200(10)
_cell_angle_gamma 90.00
_cell_formula_units_Z 4
_cell_length_a 19.0506(13)
_cell_length_b 12.1200(9)
_cell_length_c 14.4397(10)
_cell_measurement_reflns_used 3244
_cell_measurement_temperature 90(2)
_cell_measurement_theta_max 27.25
_cell_measurement_theta_min 2.303
_cell_volume 3175.8(4)
_computing_cell_refinement 'Bruker SMART'
_computing_data_collection 'Bruker SMART'
_computing_data_reduction 'Bruker SAINT'
_computing_molecular_graphics 'Bruker SHELXTL'
_computing_publication_material 'Bruker SHELXTL'
_computing_structure_refinement 'Bruker SHELXTL'
_computing_structure_solution 'Bruker SHELXTL'
_diffrn_ambient_temperature 90(2)
_diffrn_measured_fraction_theta_full 0.997
_diffrn_measured_fraction_theta_max 0.997
_diffrn_measurement_device_type 'CCD area detector'
_diffrn_measurement_method 'phi and omega scans'
_diffrn_radiation_monochromator graphite
_diffrn_radiation_source 'fine-focus sealed tube'
_diffrn_radiation_type MoK\a
_diffrn_radiation_wavelength 0.71073
_diffrn_reflns_av_R_equivalents 0.0321
_diffrn_reflns_av_sigmaI/netI 0.0323
_diffrn_reflns_limit_h_max 24
_diffrn_reflns_limit_h_min -24
_diffrn_reflns_limit_k_max 15
_diffrn_reflns_limit_k_min -15
_diffrn_reflns_limit_l_max 18
_diffrn_reflns_limit_l_min -18
_diffrn_reflns_number 13533
_diffrn_reflns_theta_full 27.50
_diffrn_reflns_theta_max 27.50
_diffrn_reflns_theta_min 2.02
_exptl_absorpt_coefficient_mu 0.083
_exptl_absorpt_correction_T_max 1.0000
_exptl_absorpt_correction_T_min 0.86956
_exptl_absorpt_correction_type empirical
_exptl_absorpt_process_details 'SADABS - Area-Detector Absorption Correction'
_exptl_crystal_colour colorless
_exptl_crystal_density_diffrn 1.206
_exptl_crystal_density_method 'not measured'
_exptl_crystal_description plate
_exptl_crystal_F_000 1256
_exptl_crystal_size_max 0.25
_exptl_crystal_size_mid 0.25
_exptl_crystal_size_min 0.20
_refine_diff_density_max 0.346
_refine_diff_density_min -0.158
_refine_diff_density_rms 0.047
_refine_ls_extinction_method none
_refine_ls_goodness_of_fit_ref 1.006
_refine_ls_hydrogen_treatment mixed
_refine_ls_matrix_type full
_refine_ls_number_parameters 213
_refine_ls_number_reflns 3646
_refine_ls_number_restraints 0
_refine_ls_restrained_S_all 1.006
_refine_ls_R_factor_all 0.0619
_refine_ls_R_factor_gt 0.0484
_refine_ls_shift/su_max 0.000
_refine_ls_shift/su_mean 0.000
_refine_ls_structure_factor_coef Fsqd
_refine_ls_weighting_details 'calc w=1/[\s^2^(Fo^2^)+(0.0705P)^2^+1.4832P] where P=(Fo^2^+2Fc^2^)/3'
_refine_ls_weighting_scheme calc
_refine_ls_wR_factor_gt 0.1211
_refine_ls_wR_factor_ref 0.1283
_reflns_number_gt 2940
_reflns_number_total 3646
_reflns_threshold_expression >2sigma(I)
_cod_data_source_file b618207k.txt
_cod_data_source_block m5msad
_cod_depositor_comments
;
The following automatic conversions were performed:

'_chemical_melting_point' value '270-271 \oC' was changed to
'543.6(5)' - it was converted from degrees Celsius(C) to Kelvins(K),
the average value was taken and precision was estimated.

Automatic conversion script
Id: cif_fix_values 1646 2011-03-28 12:23:43Z adriana 
;
_cod_original_sg_symbol_H-M C2/c
_cod_database_code 7052144

loop_
_symmetry_equiv_pos_as_xyz
'x, y, z'
'-x, y, -z+1/2'
'x+1/2, y+1/2, z'
'-x+1/2, y+1/2, -z+1/2'
'-x, -y, -z'
'x, -y, z-1/2'
'-x+1/2, -y+1/2, -z'
'x+1/2, -y+1/2, z-1/2'

loop_
_atom_site_label
_atom_site_type_symbol
_atom_site_fract_x
_atom_site_fract_y
_atom_site_fract_z
_atom_site_U_iso_or_equiv
_atom_site_adp_type
_atom_site_occupancy
_atom_site_symmetry_multiplicity
_atom_site_calc_flag
_atom_site_refinement_flags
_atom_site_disorder_assembly
_atom_site_disorder_group
O1 O 0.42743(6) 0.25354(9) -0.14574(7) 0.0288(3) Uani 1 1 d . . .
O2 O 0.34192(6) 0.20107(8) -0.07946(7) 0.0269(2) Uani 1 1 d . . .
C1 C 0.37368(7) 0.19207(11) -0.14330(10) 0.0207(3) Uani 1 1 d . . .
C2 C 0.34956(7) 0.10337(11) -0.21800(9) 0.0200(3) Uani 1 1 d . . .
C3 C 0.38673(8) 0.08266(12) -0.28620(10) 0.0235(3) Uani 1 1 d . . .
H3 H 0.4257 0.1280 -0.2878 0.028 Uiso 1 1 calc R . .
C4 C 0.36661(8) -0.00375(12) -0.35112(10) 0.0247(3) Uani 1 1 d . . .
H4 H 0.3917 -0.0149 -0.3964 0.030 Uiso 1 1 calc R . .
C5 C 0.30897(7) -0.07490(11) -0.34982(10) 0.0224(3) Uani 1 1 d . . .
C6 C 0.27029(7) -0.05275(12) -0.28280(10) 0.0236(3) Uani 1 1 d . . .
H6 H 0.2309 -0.0973 -0.2815 0.028 Uiso 1 1 calc R . .
C7 C 0.29057(7) 0.03474(11) -0.21898(10) 0.0222(3) Uani 1 1 d . . .
H7 H 0.2642 0.0483 -0.1755 0.027 Uiso 1 1 calc R . .
N1 N 0.29234(7) -0.16550(11) -0.40910(10) 0.0289(3) Uani 1 1 d . . .
H1N1 H 0.3085(10) -0.1671(14) -0.4585(14) 0.033(5) Uiso 1 1 d . . .
H2N1 H 0.2527(11) -0.2043(16) -0.4092(14) 0.042(5) Uiso 1 1 d . . .
N2 N 0.58377(6) 0.45908(10) -0.04950(9) 0.0217(3) Uani 1 1 d . . .
H1N2 H 0.5589(8) 0.4407(13) -0.1099(12) 0.023(4) Uiso 1 1 d . . .
N3 N 0.49637(6) 0.33297(10) 0.03398(8) 0.0205(3) Uani 1 1 d . . .
H1N3 H 0.5146(9) 0.4007(15) 0.0201(12) 0.033(4) Uiso 1 1 d . . .
H2N3 H 0.4688(10) 0.3027(15) -0.0253(14) 0.039(5) Uiso 1 1 d . . .
C8 C 0.61332(8) 0.57052(12) -0.05127(11) 0.0256(3) Uani 1 1 d . . .
H8A H 0.6481 0.5699 -0.0883 0.031 Uiso 1 1 calc R . .
H8B H 0.6394 0.5936 0.0146 0.031 Uiso 1 1 calc R . .
C9 C 0.64150(8) 0.37339(13) -0.01590(11) 0.0273(3) Uani 1 1 d . . .
H9 H 0.6751 0.3962 0.0472 0.033 Uiso 1 1 calc R . .
C10 C 0.68668(9) 0.35688(15) -0.08686(13) 0.0370(4) Uani 1 1 d . . .
H10A H 0.6539 0.3497 -0.1518 0.055 Uiso 1 1 calc R . .
H10B H 0.7160 0.2913 -0.0695 0.055 Uiso 1 1 calc R . .
H10C H 0.7183 0.4194 -0.0834 0.055 Uiso 1 1 calc R . .
C11 C 0.60575(8) 0.26393(12) -0.00251(11) 0.0267(3) Uani 1 1 d . . .
H11A H 0.6440 0.2081 0.0149 0.032 Uiso 1 1 calc R . .
H11B H 0.5716 0.2429 -0.0648 0.032 Uiso 1 1 calc R . .
C12 C 0.56403(8) 0.26074(12) 0.07347(10) 0.0254(3) Uani 1 1 d . . .
C13 C 0.53923(9) 0.14250(13) 0.08300(13) 0.0352(4) Uani 1 1 d . . .
H13A H 0.5121 0.1404 0.1292 0.053 Uiso 1 1 calc R . .
H13B H 0.5817 0.0955 0.1049 0.053 Uiso 1 1 calc R . .
H13C H 0.5084 0.1172 0.0210 0.053 Uiso 1 1 calc R . .
C14 C 0.61128(9) 0.30528(15) 0.17156(11) 0.0359(4) Uani 1 1 d . . .
H14A H 0.6159 0.3839 0.1675 0.054 Uiso 1 1 calc R . .
H14B H 0.6593 0.2721 0.1883 0.054 Uiso 1 1 calc R . .
H14C H 0.5884 0.2878 0.2205 0.054 Uiso 1 1 calc R . .
C15 C 0.44749(8) 0.34882(12) 0.09613(10) 0.0249(3) Uani 1 1 d . . .
H15A H 0.4765 0.3756 0.1595 0.030 Uiso 1 1 calc R . .
H15B H 0.4262 0.2784 0.1052 0.030 Uiso 1 1 calc R . .
O1W O 0.5000 0.62839(13) 0.2500 0.0264(3) Uani 1 2 d S . .
H1W H 0.5272(11) 0.6745(17) 0.2221(15) 0.057(6) Uiso 1 1 d . . .

loop_
_atom_site_aniso_label
_atom_site_aniso_U_11
_atom_site_aniso_U_22
_atom_site_aniso_U_33
_atom_site_aniso_U_23
_atom_site_aniso_U_13
_atom_site_aniso_U_12
O1 0.0320(6) 0.0333(6) 0.0233(5) -0.0051(4) 0.0119(4) -0.0110(5)
O2 0.0319(6) 0.0284(5) 0.0244(5) -0.0041(4) 0.0145(4) -0.0020(4)
C1 0.0228(7) 0.0210(6) 0.0180(6) 0.0029(5) 0.0057(5) 0.0025(5)
C2 0.0217(7) 0.0209(6) 0.0176(6) 0.0023(5) 0.0061(5) 0.0022(5)
C3 0.0231(7) 0.0259(7) 0.0232(7) 0.0008(6) 0.0096(6) -0.0029(6)
C4 0.0253(7) 0.0309(8) 0.0214(7) -0.0026(6) 0.0121(6) 0.0005(6)
C5 0.0212(7) 0.0257(7) 0.0194(7) -0.0012(5) 0.0048(5) 0.0038(6)
C6 0.0204(7) 0.0268(7) 0.0246(7) -0.0015(6) 0.0081(5) -0.0029(6)
C7 0.0220(7) 0.0261(7) 0.0207(7) -0.0006(5) 0.0097(5) 0.0019(6)
N1 0.0286(7) 0.0331(7) 0.0277(7) -0.0112(6) 0.0126(6) -0.0060(6)
N2 0.0202(6) 0.0250(6) 0.0196(6) -0.0016(5) 0.0057(4) -0.0031(5)
N3 0.0214(6) 0.0228(6) 0.0177(6) -0.0005(5) 0.0064(5) -0.0039(5)
C8 0.0233(7) 0.0283(7) 0.0277(7) -0.0052(6) 0.0117(6) -0.0073(6)
C9 0.0207(7) 0.0351(8) 0.0258(7) 0.0058(6) 0.0068(6) -0.0005(6)
C10 0.0288(8) 0.0436(10) 0.0439(10) 0.0125(8) 0.0192(7) 0.0090(7)
C11 0.0231(7) 0.0298(8) 0.0279(8) 0.0043(6) 0.0086(6) 0.0038(6)
C12 0.0230(7) 0.0283(7) 0.0245(7) 0.0057(6) 0.0064(6) -0.0006(6)
C13 0.0343(9) 0.0282(8) 0.0447(10) 0.0108(7) 0.0143(7) 0.0022(7)
C14 0.0292(8) 0.0520(10) 0.0235(8) 0.0083(7) 0.0035(6) -0.0015(7)
C15 0.0293(8) 0.0264(7) 0.0227(7) -0.0019(6) 0.0136(6) -0.0069(6)
O1W 0.0283(8) 0.0296(8) 0.0229(7) 0.000 0.0103(6) 0.000

loop_
_atom_type_symbol
_atom_type_description
_atom_type_scat_dispersion_real
_atom_type_scat_dispersion_imag
_atom_type_scat_source
C C 0.0033 0.0016 'International Tables Vol C Tables 4.2.6.8 and 6.1.1.4'
H H 0.0000 0.0000 'International Tables Vol C Tables 4.2.6.8 and 6.1.1.4'
N N 0.0061 0.0033 'International Tables Vol C Tables 4.2.6.8 and 6.1.1.4'
O O 0.0106 0.0060 'International Tables Vol C Tables 4.2.6.8 and 6.1.1.4'

loop_
_geom_angle_atom_site_label_1
_geom_angle_atom_site_label_2
_geom_angle_atom_site_label_3
_geom_angle
_geom_angle_site_symmetry_1
_geom_angle_site_symmetry_3
_geom_angle_publ_flag
O2 C1 O1 122.78(12) . . ?
O2 C1 C2 118.91(12) . . ?
O1 C1 C2 118.28(12) . . ?
C7 C2 C3 117.68(12) . . ?
C7 C2 C1 120.44(12) . . ?
C3 C2 C1 121.82(12) . . ?
C4 C3 C2 121.25(13) . . ?
C4 C3 H3 119.4 . . ?
C2 C3 H3 119.4 . . ?
C3 C4 C5 121.00(12) . . ?
C3 C4 H4 119.5 . . ?
C5 C4 H4 119.5 . . ?
N1 C5 C4 121.24(13) . . ?
N1 C5 C6 120.83(13) . . ?
C4 C5 C6 117.88(12) . . ?
C7 C6 C5 120.41(13) . . ?
C7 C6 H6 119.8 . . ?
C5 C6 H6 119.8 . . ?
C6 C7 C2 121.72(12) . . ?
C6 C7 H7 119.1 . . ?
C2 C7 H7 119.1 . . ?
C5 N1 H1N1 117.7(12) . . ?
C5 N1 H2N1 117.4(12) . . ?
H1N1 N1 H2N1 120.4(17) . . ?
C8 N2 C9 113.59(11) . . ?
C8 N2 H1N2 107.9(10) . . ?
C9 N2 H1N2 105.5(10) . . ?
C15 N3 C12 117.59(11) . . ?
C15 N3 H1N3 110.8(10) . . ?
C12 N3 H1N3 105.0(10) . . ?
C15 N3 H2N3 108.9(11) . . ?
C12 N3 H2N3 107.1(11) . . ?
H1N3 N3 H2N3 106.9(15) . . ?
N2 C8 C15 110.90(11) . 5_665 ?
N2 C8 H8A 109.5 . . ?
C15 C8 H8A 109.5 5_665 . ?
N2 C8 H8B 109.5 . . ?
C15 C8 H8B 109.5 5_665 . ?
H8A C8 H8B 108.0 . . ?
N2 C9 C11 109.53(11) . . ?
N2 C9 C10 112.51(12) . . ?
C11 C9 C10 109.40(13) . . ?
N2 C9 H9 108.4 . . ?
C11 C9 H9 108.4 . . ?
C10 C9 H9 108.4 . . ?
C9 C10 H10A 109.5 . . ?
C9 C10 H10B 109.5 . . ?
H10A C10 H10B 109.5 . . ?
C9 C10 H10C 109.5 . . ?
H10A C10 H10C 109.5 . . ?
H10B C10 H10C 109.5 . . ?
C9 C11 C12 117.28(12) . . ?
C9 C11 H11A 108.0 . . ?
C12 C11 H11A 108.0 . . ?
C9 C11 H11B 108.0 . . ?
C12 C11 H11B 108.0 . . ?
H11A C11 H11B 107.2 . . ?
N3 C12 C14 109.75(12) . . ?
N3 C12 C13 108.91(12) . . ?
C14 C12 C13 111.04(13) . . ?
N3 C12 C11 106.35(11) . . ?
C14 C12 C11 111.46(12) . . ?
C13 C12 C11 109.19(12) . . ?
C12 C13 H13A 109.5 . . ?
C12 C13 H13B 109.5 . . ?
H13A C13 H13B 109.5 . . ?
C12 C13 H13C 109.5 . . ?
H13A C13 H13C 109.5 . . ?
H13B C13 H13C 109.5 . . ?
C12 C14 H14A 109.5 . . ?
C12 C14 H14B 109.5 . . ?
H14A C14 H14B 109.5 . . ?
C12 C14 H14C 109.5 . . ?
H14A C14 H14C 109.5 . . ?
H14B C14 H14C 109.5 . . ?
N3 C15 C8 111.44(11) . 5_665 ?
N3 C15 H15A 109.3 . . ?
C8 C15 H15A 109.3 5_665 . ?
N3 C15 H15B 109.3 . . ?
C8 C15 H15B 109.3 5_665 . ?
H15A C15 H15B 108.0 . . ?

loop_
_geom_bond_atom_site_label_1
_geom_bond_atom_site_label_2
_geom_bond_distance
_geom_bond_site_symmetry_2
_geom_bond_publ_flag
O1 C1 1.2755(17) . ?
O2 C1 1.2519(16) . ?
C1 C2 1.4929(19) . ?
C2 C7 1.3947(19) . ?
C2 C3 1.3995(18) . ?
C3 C4 1.380(2) . ?
C3 H3 0.9300 . ?
C4 C5 1.401(2) . ?
C4 H4 0.9300 . ?
C5 N1 1.3689(18) . ?
C5 C6 1.4091(18) . ?
C6 C7 1.3806(19) . ?
C6 H6 0.9300 . ?
C7 H7 0.9300 . ?
N1 H1N1 0.860(18) . ?
N1 H2N1 0.89(2) . ?
N2 C8 1.4665(18) . ?
N2 C9 1.4828(18) . ?
N2 H1N2 0.885(16) . ?
N3 C15 1.4892(17) . ?
N3 C12 1.5183(18) . ?
N3 H1N3 0.936(18) . ?
N3 H2N3 0.932(19) . ?
C8 C15 1.504(2) 5_665 ?
C8 H8A 0.9700 . ?
C8 H8B 0.9700 . ?
C9 C11 1.530(2) . ?
C9 C10 1.539(2) . ?
C9 H9 0.9800 . ?
C10 H10A 0.9600 . ?
C10 H10B 0.9600 . ?
C10 H10C 0.9600 . ?
C11 C12 1.5386(19) . ?
C11 H11A 0.9700 . ?
C11 H11B 0.9700 . ?
C12 C14 1.527(2) . ?
C12 C13 1.528(2) . ?
C13 H13A 0.9600 . ?
C13 H13B 0.9600 . ?
C13 H13C 0.9600 . ?
C14 H14A 0.9600 . ?
C14 H14B 0.9600 . ?
C14 H14C 0.9600 . ?
C15 C8 1.504(2) 5_665 ?
C15 H15A 0.9700 . ?
C15 H15B 0.9700 . ?
O1W H1W 0.932(19) . ?

loop_
_geom_hbond_atom_site_label_D
_geom_hbond_atom_site_label_H
_geom_hbond_atom_site_label_A
_geom_hbond_distance_DH
_geom_hbond_distance_HA
_geom_hbond_distance_DA
_geom_hbond_angle_DHA
_geom_hbond_site_symmetry_A
N1 H1N1 O2 0.860(18) 2.073(19) 2.9230(17) 169.5(17) 6
N1 H2N1 O2 0.89(2) 2.10(2) 2.9877(17) 175.7(17) 4_544
N2 H1N2 O1W 0.885(16) 2.162(17) 3.0397(13) 171.8(14) 5_665
N3 H1N3 N2 0.936(18) 2.014(17) 2.7898(16) 139.1(14) .
N3 H2N3 O1 0.932(19) 1.78(2) 2.7039(16) 170.8(16) .
O1W H1W O1 0.932(19) 1.818(19) 2.7373(13) 168.1(19) 5_665
